data_4101897
loop_
_publ_author_name
'Gabriel M\'enard'
'Douglas W. Stephan'

_publ_section_title
;
 Room Temperature Reduction of CO2 to Methanol by Al-Based Frustrated
 Lewis Pairs and Ammonia Borane
;
_journal_name_full 'Journal of the American Chemical Society'
_journal_page_first 1796
_journal_page_last 1797
_journal_paper_doi 10.1021/ja9104792
_journal_volume 132
_journal_year 2010
_chemical_formula_sum 'C28 H33 Al2 Br6 O2 P'
_chemical_formula_weight 965.93
_space_group_IT_number 2
_symmetry_cell_setting triclinic
_symmetry_space_group_name_Hall '-P 1'
_symmetry_space_group_name_H-M 'P -1'
_atom_sites_solution_hydrogens geom
_atom_sites_solution_primary direct
_atom_sites_solution_secondary difmap
_audit_creation_method SHELXL-97
_cell_angle_alpha 100.641(3)
_cell_angle_beta 90.487(3)
_cell_angle_gamma 107.466(3)
_cell_formula_units_Z 2
_cell_length_a 10.7976(6)
_cell_length_b 10.9304(6)
_cell_length_c 16.1191(10)
_cell_measurement_temperature 150(2)
_cell_measurement_theta_max 25.0
_cell_measurement_theta_min 2.0
_cell_volume 1779.34(18)
_computing_structure_refinement 'SHELXL-97 (Sheldrick, 1997)'
_computing_structure_solution 'SHELXS-97 (Sheldrick, 1990)'
_diffrn_ambient_temperature 150(2)
_diffrn_measured_fraction_theta_full 0.916
_diffrn_measured_fraction_theta_max 0.916
_diffrn_radiation_monochromator graphite
_diffrn_radiation_source 'fine-focus sealed tube'
_diffrn_radiation_type MoK\a
_diffrn_radiation_wavelength 0.71073
_diffrn_reflns_av_R_equivalents 0.0373
_diffrn_reflns_av_sigmaI/netI 0.0765
_diffrn_reflns_limit_h_max 7
_diffrn_reflns_limit_h_min -14
_diffrn_reflns_limit_k_max 12
_diffrn_reflns_limit_k_min -14
_diffrn_reflns_limit_l_max 20
_diffrn_reflns_limit_l_min -20
_diffrn_reflns_number 18335
_diffrn_reflns_theta_full 27.49
_diffrn_reflns_theta_max 27.49
_diffrn_reflns_theta_min 1.29
_exptl_absorpt_coefficient_mu 6.887
_exptl_absorpt_correction_T_max 0.7455
_exptl_absorpt_correction_T_min 0.5487
_exptl_absorpt_correction_type empirical
_exptl_crystal_density_diffrn 1.803
_exptl_crystal_density_method 'not measured'
_exptl_crystal_F_000 936
_exptl_crystal_size_max 0.27
_exptl_crystal_size_mid 0.24
_exptl_crystal_size_min 0.22
_refine_diff_density_max 1.446
_refine_diff_density_min -1.132
_refine_diff_density_rms 0.146
_refine_ls_extinction_method none
_refine_ls_goodness_of_fit_ref 1.062
_refine_ls_hydrogen_treatment fixed
_refine_ls_matrix_type full
_refine_ls_number_parameters 352
_refine_ls_number_reflns 7476
_refine_ls_number_restraints 0
_refine_ls_restrained_S_all 1.062
_refine_ls_R_factor_all 0.0951
_refine_ls_R_factor_gt 0.0457
_refine_ls_shift/su_max 0.000
_refine_ls_shift/su_mean 0.000
_refine_ls_structure_factor_coef Fsqd
_refine_ls_weighting_details 'calc w=1/[\s^2^(Fo^2^)+(0.0656P)^2^+0.0000P] where P=(Fo^2^+2Fc^2^)/3'
_refine_ls_weighting_scheme calc
_refine_ls_wR_factor_gt 0.1161
_refine_ls_wR_factor_ref 0.1329
_reflns_number_gt 4501
_reflns_number_total 7476
_reflns_threshold_expression >2sigma(I)
_cod_data_source_file ja9104792_si_001_4.cif
_cod_data_source_block (Mes3P)(AlBr3)2
_cod_database_code 4101897

loop_
_symmetry_equiv_pos_as_xyz
'x, y, z'
'-x, -y, -z'

loop_
_atom_site_label
_atom_site_type_symbol
_atom_site_fract_x
_atom_site_fract_y
_atom_site_fract_z
_atom_site_U_iso_or_equiv
_atom_site_adp_type
_atom_site_occupancy
_atom_site_symmetry_multiplicity
_atom_site_calc_flag
_atom_site_refinement_flags
_atom_site_disorder_assembly
_atom_site_disorder_group
Al1 Al 0.41371(16) 0.52901(18) 0.31546(14) 0.0463(5) Uani 1 1 d . . .
Al2 Al 0.73010(12) 0.80677(15) 0.18813(10) 0.0220(4) Uani 1 1 d . . .
Br1 Br 0.24709(8) 0.47534(12) 0.39884(8) 0.1197(5) Uani 1 1 d . . .
Br2 Br 0.38441(8) 0.38633(7) 0.18982(7) 0.0887(3) Uani 1 1 d . . .
Br3 Br 0.61187(6) 0.58969(7) 0.38322(5) 0.0583(2) Uani 1 1 d . . .
Br4 Br 0.75155(6) 0.60884(6) 0.13463(5) 0.0523(2) Uani 1 1 d . . .
Br5 Br 0.74936(5) 0.93087(7) 0.08751(4) 0.0445(2) Uani 1 1 d . . .
Br6 Br 0.86290(5) 0.91034(6) 0.30521(4) 0.03911(18) Uani 1 1 d . . .
P1 P 0.36838(10) 0.88928(12) 0.23272(8) 0.0152(3) Uani 1 1 d . . .
C1 C 0.5089(4) 1.0349(4) 0.2527(3) 0.0178(11) Uani 1 1 d . . .
C2 C 0.5828(4) 1.0572(5) 0.3304(3) 0.0202(11) Uani 1 1 d . . .
C3 C 0.6883(4) 1.1717(5) 0.3496(3) 0.0250(12) Uani 1 1 d . . .
H3A H 0.7385 1.1895 0.4016 0.030 Uiso 1 1 calc R . .
C4 C 0.7224(4) 1.2592(5) 0.2967(4) 0.0281(13) Uani 1 1 d . . .
C5 C 0.6511(4) 1.2306(5) 0.2197(4) 0.0276(13) Uani 1 1 d . . .
H5A H 0.6759 1.2899 0.1821 0.033 Uiso 1 1 calc R . .
C6 C 0.5452(4) 1.1191(5) 0.1952(3) 0.0201(11) Uani 1 1 d . . .
C7 C 0.5603(4) 0.9688(5) 0.3940(3) 0.0235(12) Uani 1 1 d . . .
H7A H 0.6253 1.0080 0.4419 0.035 Uiso 1 1 calc R . .
H7B H 0.5679 0.8835 0.3672 0.035 Uiso 1 1 calc R . .
H7C H 0.4729 0.9573 0.4142 0.035 Uiso 1 1 calc R . .
C8 C 0.8383(5) 1.3811(5) 0.3193(4) 0.0421(16) Uani 1 1 d . . .
H8A H 0.8766 1.3857 0.3756 0.063 Uiso 1 1 calc R . .
H8B H 0.8103 1.4584 0.3193 0.063 Uiso 1 1 calc R . .
H8C H 0.9034 1.3780 0.2775 0.063 Uiso 1 1 calc R . .
C9 C 0.4829(5) 1.0962(5) 0.1076(3) 0.0272(12) Uani 1 1 d . . .
H9A H 0.5264 1.1694 0.0804 0.041 Uiso 1 1 calc R . .
H9B H 0.3906 1.0895 0.1111 0.041 Uiso 1 1 calc R . .
H9C H 0.4911 1.0148 0.0742 0.041 Uiso 1 1 calc R . .
C10 C 0.2767(4) 0.8462(4) 0.1306(3) 0.0178(11) Uani 1 1 d . . .
C11 C 0.1807(4) 0.9101(5) 0.1264(3) 0.0214(11) Uani 1 1 d . . .
C12 C 0.0893(4) 0.8645(5) 0.0569(3) 0.0252(12) Uani 1 1 d . . .
H12A H 0.0244 0.9062 0.0534 0.030 Uiso 1 1 calc R . .
C13 C 0.0902(5) 0.7614(5) -0.0066(3) 0.0286(13) Uani 1 1 d . . .
C14 C 0.1887(5) 0.7067(5) -0.0022(3) 0.0277(12) Uani 1 1 d . . .
H14A H 0.1922 0.6384 -0.0472 0.033 Uiso 1 1 calc R . .
C15 C 0.2838(4) 0.7459(5) 0.0645(3) 0.0207(11) Uani 1 1 d . . .
C16 C 0.1754(4) 1.0288(5) 0.1893(3) 0.0254(12) Uani 1 1 d . . .
H16A H 0.1012 1.0555 0.1731 0.038 Uiso 1 1 calc R . .
H16B H 0.2561 1.1005 0.1898 0.038 Uiso 1 1 calc R . .
H16C H 0.1655 1.0076 0.2458 0.038 Uiso 1 1 calc R . .
C17 C -0.0129(6) 0.7127(6) -0.0801(4) 0.0543(18) Uani 1 1 d . . .
H17A H 0.0026 0.6391 -0.1187 0.081 Uiso 1 1 calc R . .
H17B H -0.0083 0.7836 -0.1104 0.081 Uiso 1 1 calc R . .
H17C H -0.0992 0.6841 -0.0584 0.081 Uiso 1 1 calc R . .
C18 C 0.3856(5) 0.6775(5) 0.0605(3) 0.0294(13) Uani 1 1 d . . .
H18A H 0.4465 0.7147 0.1107 0.044 Uiso 1 1 calc R . .
H18B H 0.4329 0.6891 0.0095 0.044 Uiso 1 1 calc R . .
H18C H 0.3438 0.5840 0.0588 0.044 Uiso 1 1 calc R . .
C19 C 0.2491(4) 0.8733(4) 0.3121(3) 0.0144(10) Uani 1 1 d . . .
C20 C 0.1535(4) 0.7499(5) 0.3044(3) 0.0195(11) Uani 1 1 d . . .
C21 C 0.0730(4) 0.7260(5) 0.3699(3) 0.0228(12) Uani 1 1 d . . .
H21A H 0.0105 0.6421 0.3648 0.027 Uiso 1 1 calc R . .
C22 C 0.0794(4) 0.8180(5) 0.4418(3) 0.0218(12) Uani 1 1 d . . .
C23 C 0.1663(4) 0.9433(5) 0.4457(3) 0.0201(11) Uani 1 1 d . . .
H23A H 0.1677 1.0097 0.4932 0.024 Uiso 1 1 calc R . .
C24 C 0.2509(4) 0.9748(4) 0.3828(3) 0.0173(11) Uani 1 1 d . . .
C25 C 0.1230(4) 0.6389(5) 0.2271(3) 0.0252(12) Uani 1 1 d . . .
H25A H 0.0530 0.5642 0.2387 0.038 Uiso 1 1 calc R . .
H25B H 0.2010 0.6125 0.2146 0.038 Uiso 1 1 calc R . .
H25C H 0.0953 0.6687 0.1784 0.038 Uiso 1 1 calc R . .
C26 C -0.0110(5) 0.7872(5) 0.5106(3) 0.0336(13) Uani 1 1 d . . .
H26A H -0.0640 0.6951 0.4965 0.050 Uiso 1 1 calc R . .
H26B H -0.0679 0.8428 0.5157 0.050 Uiso 1 1 calc R . .
H26C H 0.0399 0.8036 0.5643 0.050 Uiso 1 1 calc R . .
C27 C 0.3322(4) 1.1164(5) 0.3954(3) 0.0266(12) Uani 1 1 d . . .
H27A H 0.3144 1.1641 0.4493 0.040 Uiso 1 1 calc R . .
H27B H 0.3104 1.1547 0.3490 0.040 Uiso 1 1 calc R . .
H27C H 0.4246 1.1224 0.3960 0.040 Uiso 1 1 calc R . .
C28 C 0.4540(4) 0.7628(5) 0.2457(3) 0.0182(11) Uani 1 1 d . . .
O1 O 0.3946(3) 0.6740(3) 0.2827(2) 0.0244(8) Uani 1 1 d . . .
O2 O 0.5664(3) 0.7802(3) 0.2210(2) 0.0208(8) Uani 1 1 d . . .

loop_
_atom_site_aniso_label
_atom_site_aniso_U_11
_atom_site_aniso_U_22
_atom_site_aniso_U_33
_atom_site_aniso_U_23
_atom_site_aniso_U_13
_atom_site_aniso_U_12
Al1 0.0299(8) 0.0342(11) 0.0865(16) 0.0398(11) 0.0039(9) 0.0104(7)
Al2 0.0159(6) 0.0253(9) 0.0252(9) 0.0032(7) 0.0014(6) 0.0077(6)
Br1 0.0627(5) 0.1632(10) 0.1929(12) 0.1572(10) 0.0570(6) 0.0488(6)
Br2 0.0779(5) 0.0275(4) 0.1503(9) -0.0131(5) -0.0476(5) 0.0205(4)
Br3 0.0490(4) 0.0687(5) 0.0669(5) 0.0245(4) -0.0109(3) 0.0263(3)
Br4 0.0474(3) 0.0363(4) 0.0708(5) -0.0115(4) 0.0044(3) 0.0226(3)
Br5 0.0328(3) 0.0684(5) 0.0460(4) 0.0341(4) 0.0157(3) 0.0221(3)
Br6 0.0209(2) 0.0544(4) 0.0347(4) -0.0026(3) -0.0037(2) 0.0076(2)
P1 0.0127(5) 0.0141(7) 0.0189(8) 0.0048(6) 0.0013(5) 0.0033(4)
C1 0.0158(19) 0.014(3) 0.022(3) 0.003(2) 0.0035(19) 0.0023(18)
C2 0.018(2) 0.023(3) 0.020(3) 0.004(2) 0.0059(19) 0.0065(19)
C3 0.014(2) 0.028(3) 0.028(3) 0.003(3) -0.005(2) -0.001(2)
C4 0.022(2) 0.021(3) 0.037(4) 0.004(3) -0.001(2) 0.000(2)
C5 0.024(2) 0.021(3) 0.039(4) 0.015(3) 0.010(2) 0.003(2)
C6 0.020(2) 0.020(3) 0.023(3) 0.006(2) 0.008(2) 0.0073(19)
C7 0.020(2) 0.029(3) 0.018(3) 0.003(3) -0.001(2) 0.004(2)
C8 0.025(2) 0.028(3) 0.064(5) 0.016(3) -0.008(3) -0.009(2)
C9 0.030(2) 0.028(3) 0.022(3) 0.013(3) 0.008(2) 0.003(2)
C10 0.0131(18) 0.017(3) 0.022(3) 0.008(2) -0.0001(18) 0.0002(18)
C11 0.019(2) 0.024(3) 0.023(3) 0.005(2) 0.001(2) 0.009(2)
C12 0.018(2) 0.033(3) 0.026(3) 0.010(3) -0.001(2) 0.008(2)
C13 0.029(2) 0.030(3) 0.024(3) 0.000(3) -0.009(2) 0.007(2)
C14 0.031(2) 0.031(3) 0.015(3) -0.004(3) -0.005(2) 0.006(2)
C15 0.023(2) 0.017(3) 0.020(3) 0.003(2) 0.002(2) 0.0038(19)
C16 0.027(2) 0.031(3) 0.023(3) 0.008(3) 0.005(2) 0.014(2)
C17 0.046(3) 0.060(5) 0.052(5) -0.003(4) -0.023(3) 0.018(3)
C18 0.035(3) 0.036(3) 0.017(3) -0.006(3) -0.001(2) 0.018(2)
C19 0.0140(18) 0.014(3) 0.015(3) 0.003(2) 0.0032(18) 0.0037(17)
C20 0.018(2) 0.017(3) 0.023(3) 0.004(2) -0.001(2) 0.0058(19)
C21 0.018(2) 0.018(3) 0.029(3) 0.007(3) 0.003(2) -0.0003(19)
C22 0.0143(19) 0.030(3) 0.021(3) 0.010(3) 0.0047(19) 0.004(2)
C23 0.018(2) 0.027(3) 0.013(3) -0.002(2) 0.0002(19) 0.007(2)
C24 0.0163(19) 0.015(3) 0.022(3) 0.010(2) 0.0023(19) 0.0031(18)
C25 0.020(2) 0.020(3) 0.029(3) 0.003(3) 0.002(2) -0.003(2)
C26 0.026(2) 0.037(3) 0.033(4) 0.009(3) 0.009(2) 0.000(2)
C27 0.023(2) 0.021(3) 0.031(3) -0.003(3) 0.006(2) 0.005(2)
C28 0.019(2) 0.022(3) 0.013(3) -0.001(2) -0.0036(19) 0.009(2)
O1 0.0223(15) 0.018(2) 0.038(2) 0.0160(18) 0.0082(15) 0.0081(14)
O2 0.0152(14) 0.026(2) 0.021(2) 0.0025(16) 0.0020(13) 0.0070(13)

loop_
_atom_type_symbol
_atom_type_description
_atom_type_scat_dispersion_real
_atom_type_scat_dispersion_imag
_atom_type_scat_source
C C 0.0033 0.0016 'International Tables Vol C Tables 4.2.6.8 and 6.1.1.4'
H H 0.0000 0.0000 'International Tables Vol C Tables 4.2.6.8 and 6.1.1.4'
O O 0.0106 0.0060 'International Tables Vol C Tables 4.2.6.8 and 6.1.1.4'
Al Al 0.0645 0.0514 'International Tables Vol C Tables 4.2.6.8 and 6.1.1.4'
P P 0.1023 0.0942 'International Tables Vol C Tables 4.2.6.8 and 6.1.1.4'
Br Br -0.2901 2.4595 'International Tables Vol C Tables 4.2.6.8 and 6.1.1.4'

loop_
_geom_angle_atom_site_label_1
_geom_angle_atom_site_label_2
_geom_angle_atom_site_label_3
_geom_angle
_geom_angle_site_symmetry_1
_geom_angle_site_symmetry_3
_geom_angle_publ_flag
O1 Al1 Br3 106.82(13) . . ?
O1 Al1 Br1 102.68(13) . . ?
Br3 Al1 Br1 114.34(10) . . ?
O1 Al1 Br2 101.78(15) . . ?
Br3 Al1 Br2 116.23(8) . . ?
Br1 Al1 Br2 112.92(9) . . ?
O2 Al2 Br6 106.07(12) . . ?
O2 Al2 Br4 107.36(12) . . ?
Br6 Al2 Br4 112.53(6) . . ?
O2 Al2 Br5 105.95(12) . . ?
Br6 Al2 Br5 112.95(7) . . ?
Br4 Al2 Br5 111.44(7) . . ?
C1 P1 C19 117.2(2) . . ?
C1 P1 C10 118.1(2) . . ?
C19 P1 C10 106.4(2) . . ?
C1 P1 C28 98.7(2) . . ?
C19 P1 C28 103.9(2) . . ?
C10 P1 C28 111.4(2) . . ?
C6 C1 C2 121.5(4) . . ?
C6 C1 P1 122.9(4) . . ?
C2 C1 P1 115.5(3) . . ?
C3 C2 C1 117.0(4) . . ?
C3 C2 C7 116.4(4) . . ?
C1 C2 C7 126.6(4) . . ?
C4 C3 C2 122.8(5) . . ?
C3 C4 C5 118.2(4) . . ?
C3 C4 C8 121.2(5) . . ?
C5 C4 C8 120.5(5) . . ?
C4 C5 C6 122.9(5) . . ?
C5 C6 C1 117.3(5) . . ?
C5 C6 C9 117.0(4) . . ?
C1 C6 C9 125.6(4) . . ?
C15 C10 C11 120.7(4) . . ?
C15 C10 P1 124.5(3) . . ?
C11 C10 P1 114.2(4) . . ?
C12 C11 C10 117.9(4) . . ?
C12 C11 C16 117.7(4) . . ?
C10 C11 C16 124.3(4) . . ?
C13 C12 C11 122.3(4) . . ?
C14 C13 C12 117.8(5) . . ?
C14 C13 C17 121.4(5) . . ?
C12 C13 C17 120.7(5) . . ?
C13 C14 C15 123.7(5) . . ?
C14 C15 C10 117.4(4) . . ?
C14 C15 C18 117.7(5) . . ?
C10 C15 C18 124.9(4) . . ?
C20 C19 C24 119.2(4) . . ?
C20 C19 P1 116.7(3) . . ?
C24 C19 P1 124.0(3) . . ?
C21 C20 C19 119.0(4) . . ?
C21 C20 C25 114.7(4) . . ?
C19 C20 C25 126.2(4) . . ?
C22 C21 C20 123.0(4) . . ?
C21 C22 C23 117.6(4) . . ?
C21 C22 C26 120.8(4) . . ?
C23 C22 C26 121.5(5) . . ?
C24 C23 C22 122.7(5) . . ?
C23 C24 C19 118.0(4) . . ?
C23 C24 C27 115.3(4) . . ?
C19 C24 C27 126.7(4) . . ?
O1 C28 O2 125.7(4) . . ?
O1 C28 P1 116.4(3) . . ?
O2 C28 P1 117.8(4) . . ?
C28 O1 Al1 140.1(3) . . ?
C28 O2 Al2 178.5(3) . . ?

loop_
_geom_bond_atom_site_label_1
_geom_bond_atom_site_label_2
_geom_bond_distance
_geom_bond_site_symmetry_2
_geom_bond_publ_flag
Al1 O1 1.826(3) . ?
Al1 Br3 2.2478(18) . ?
Al1 Br1 2.255(2) . ?
Al1 Br2 2.272(2) . ?
Al2 O2 1.804(3) . ?
Al2 Br6 2.2560(16) . ?
Al2 Br4 2.2568(16) . ?
Al2 Br5 2.2722(16) . ?
P1 C1 1.814(4) . ?
P1 C19 1.817(4) . ?
P1 C10 1.822(5) . ?
P1 C28 1.918(4) . ?
C1 C6 1.402(6) . ?
C1 C2 1.420(7) . ?
C2 C3 1.398(6) . ?
C2 C7 1.508(7) . ?
C3 C4 1.369(7) . ?
C4 C5 1.388(7) . ?
C4 C8 1.512(6) . ?
C5 C6 1.388(7) . ?
C6 C9 1.503(7) . ?
C10 C15 1.400(7) . ?
C10 C11 1.420(6) . ?
C11 C12 1.399(6) . ?
C11 C16 1.508(7) . ?
C12 C13 1.377(7) . ?
C13 C14 1.375(7) . ?
C13 C17 1.521(7) . ?
C14 C15 1.393(6) . ?
C15 C18 1.500(6) . ?
C19 C20 1.414(6) . ?
C19 C24 1.431(7) . ?
C20 C21 1.386(6) . ?
C20 C25 1.525(7) . ?
C21 C22 1.374(7) . ?
C22 C23 1.398(6) . ?
C22 C26 1.501(7) . ?
C23 C24 1.391(6) . ?
C24 C27 1.508(6) . ?
C28 O1 1.248(5) . ?
C28 O2 1.251(5) . ?
